data_7060159
loop_
_publ_author_name
'Lu, Tian'
'He, Yuna'
'Song, Jia'
'Hou, Zhengwen'
'Yin, Hongquan'
'Fan, Guijuan'
'Chen, Fu-Xue'

_publ_section_title
;
 Synthesis and properties of gem-dinitro energetic salts based on
 1,2,4-oxadiazole with low impact sensitivity
;
_journal_issue 2
_journal_name_full 'New Journal of Chemistry'
_journal_page_first 526
_journal_page_last 529
_journal_paper_doi 10.1039/D0NJ05530A
_journal_volume 45
_journal_year 2021
_chemical_formula_moiety 'C12 H9 K3 N12 O15'
_chemical_formula_sum 'C12 H9 K3 N12 O15'
_chemical_formula_weight 678.61
_space_group_crystal_system orthorhombic
_space_group_IT_number 61
_space_group_name_Hall '-P 2ac 2ab'
_space_group_name_H-M_alt 'P b c a'
_atom_sites_solution_hydrogens geom
_atom_sites_solution_primary dual
_audit_creation_date 2020-09-05
_audit_creation_method
;
Olex2 1.2
(compiled 2018.05.29 svn.r3508 for OlexSys, GUI svn.r5506)
;
_audit_update_record
;
2020-10-16 deposited with the CCDC.	2020-12-14 downloaded from the CCDC.
;
_cell_angle_alpha 90
_cell_angle_beta 90
_cell_angle_gamma 90
_cell_formula_units_Z 8
_cell_length_a 7.9304(2)
_cell_length_b 15.4465(5)
_cell_length_c 39.4906(13)
_cell_measurement_reflns_used 9976
_cell_measurement_temperature 170(2)
_cell_measurement_theta_max 27.11
_cell_measurement_theta_min 2.64
_cell_volume 4837.5(3)
_computing_cell_refinement 'SAINT V8.38A (Bruker AXS Inc., 2017)'
_computing_data_collection 'Bruker Instrument Service vV6.2.10'
_computing_data_reduction 'SAINT V8.38A (Bruker AXS Inc., 2017)'
_computing_molecular_graphics 'Olex2 (Dolomanov et al., 2009)'
_computing_publication_material 'Olex2 (Dolomanov et al., 2009)'
_computing_structure_refinement 'ShelXL (Sheldrick, 2015)'
_computing_structure_solution 'ShelXT (Sheldrick, 2015)'
_diffrn_ambient_temperature 170.0
_diffrn_measured_fraction_theta_full 1.000
_diffrn_measured_fraction_theta_max 1.000
_diffrn_measurement_device_type 'Bruker D8 Venture'
_diffrn_measurement_method '\f and \w scans'
_diffrn_radiation_type MoK\a
_diffrn_radiation_wavelength 0.71073
_diffrn_reflns_av_R_equivalents 0.0447
_diffrn_reflns_av_unetI/netI 0.0183
_diffrn_reflns_Laue_measured_fraction_full 1.000
_diffrn_reflns_Laue_measured_fraction_max 1.000
_diffrn_reflns_limit_h_max 9
_diffrn_reflns_limit_h_min -10
_diffrn_reflns_limit_k_max 19
_diffrn_reflns_limit_k_min -19
_diffrn_reflns_limit_l_max 50
_diffrn_reflns_limit_l_min -50
_diffrn_reflns_number 72661
_diffrn_reflns_point_group_measured_fraction_full 1.000
_diffrn_reflns_point_group_measured_fraction_max 1.000
_diffrn_reflns_theta_full 25.242
_diffrn_reflns_theta_max 27.111
_diffrn_reflns_theta_min 2.637
_diffrn_standards_number 0
_exptl_absorpt_coefficient_mu 0.664
_exptl_absorpt_correction_T_max 0.7455
_exptl_absorpt_correction_T_min 0.6676
_exptl_absorpt_correction_type multi-scan
_exptl_absorpt_process_details
;
SADABS-2016/2 (Bruker,2016/2) was used for absorption correction.
wR2(int) was 0.1019 before and 0.0613 after correction.
The Ratio of minimum to maximum transmission is 0.8955.
The \l/2 correction factor is Not present.
;
_exptl_crystal_colour yellow
_exptl_crystal_colour_primary yellow
_exptl_crystal_density_diffrn 1.864
_exptl_crystal_description plate
_exptl_crystal_F_000 2736
_exptl_crystal_size_max 0.23
_exptl_crystal_size_mid 0.16
_exptl_crystal_size_min 0.07
_refine_diff_density_max 0.255
_refine_diff_density_min -0.278
_refine_diff_density_rms 0.055
_refine_ls_extinction_method none
_refine_ls_goodness_of_fit_ref 1.079
_refine_ls_hydrogen_treatment constr
_refine_ls_matrix_type full
_refine_ls_number_parameters 382
_refine_ls_number_reflns 5335
_refine_ls_number_restraints 0
_refine_ls_restrained_S_all 1.079
_refine_ls_R_factor_all 0.0342
_refine_ls_R_factor_gt 0.0275
_refine_ls_shift/su_max 0.001
_refine_ls_shift/su_mean 0.000
_refine_ls_structure_factor_coef Fsqd
_refine_ls_weighting_details 'w=1/[\s^2^(Fo^2^)+(0.0267P)^2^+3.0077P] where P=(Fo^2^+2Fc^2^)/3'
_refine_ls_weighting_scheme calc
_refine_ls_wR_factor_gt 0.0636
_refine_ls_wR_factor_ref 0.0677
_reflns_Friedel_coverage 0.000
_reflns_number_gt 4671
_reflns_number_total 5335
_reflns_threshold_expression 'I > 2\s(I)'
_cod_data_source_file d0nj05530a2.cif
_cod_data_source_block 200905_hyn016
_cod_depositor_comments 'Adding full bibliography for 7060157--7060159.cif.'
_cod_database_code 7060159
_shelx_shelxl_version_number 2018/3
_shelx_space_group_comment
;
The symmetry employed for this shelxl refinement is uniquely defined
by the following loop, which should always be used as a source of
symmetry information in preference to the above space-group names.
They are only intended as comments.
;
_shelx_estimated_absorpt_t_max 0.955
_shelx_estimated_absorpt_t_min 0.862
_olex2_refinement_description
;
1. Fixed Uiso
 At 1.5 times of:
  All C(H,H,H) groups
2.a Idealised Me refined as rotating group:
 C1(H1A,H1B,H1C), C5(H5A,H5B,H5C), C9(H9A,H9B,H9C)
;
_olex2_submission_special_instructions 'No special instructions were received'

loop_
_space_group_symop_operation_xyz
'x, y, z'
'-x+1/2, -y, z+1/2'
'-x, y+1/2, -z+1/2'
'x+1/2, -y+1/2, -z'
'-x, -y, -z'
'x-1/2, y, -z-1/2'
'x, -y-1/2, z-1/2'
'-x-1/2, y-1/2, z'

loop_
_atom_site_label
_atom_site_type_symbol
_atom_site_fract_x
_atom_site_fract_y
_atom_site_fract_z
_atom_site_U_iso_or_equiv
_atom_site_adp_type
_atom_site_occupancy
_atom_site_site_symmetry_order
_atom_site_calc_flag
_atom_site_refinement_flags_posn
_atom_site_refinement_flags_adp
_atom_site_refinement_flags_occupancy
_atom_site_disorder_assembly
_atom_site_disorder_group
K1 K 0.16036(5) 0.13940(2) 0.43146(2) 0.02244(8) Uani 1 1 d . . . . .
K2 K 0.40999(4) 0.37211(2) 0.37890(2) 0.01904(8) Uani 1 1 d . . . . .
K3 K 0.89565(4) 0.40169(2) 0.22366(2) 0.02116(8) Uani 1 1 d . . . . .
O1 O -0.02251(15) 0.21173(7) 0.24595(3) 0.0250(2) Uani 1 1 d . . . . .
O2 O 0.28483(14) 0.26119(7) 0.32328(3) 0.0241(2) Uani 1 1 d . . . . .
O3 O 0.30043(14) 0.18598(7) 0.36957(3) 0.0234(2) Uani 1 1 d . . . . .
O4 O 0.09364(15) 0.05395(7) 0.37307(3) 0.0238(2) Uani 1 1 d . . . . .
O5 O -0.02803(14) 0.01948(7) 0.32557(3) 0.0227(2) Uani 1 1 d . . . . .
O6 O 0.03852(15) 0.41025(9) 0.55987(3) 0.0329(3) Uani 1 1 d . . . . .
O7 O 0.2166(2) 0.24465(8) 0.48552(3) 0.0424(4) Uani 1 1 d . . . . .
O8 O 0.35683(17) 0.29178(8) 0.44182(3) 0.0293(3) Uani 1 1 d . . . . .
O9 O 0.37380(18) 0.46074(7) 0.43877(3) 0.0303(3) Uani 1 1 d . . . . .
O10 O 0.33532(15) 0.52676(7) 0.48662(3) 0.0258(3) Uani 1 1 d . . . . .
O11 O 0.99077(16) 0.32119(9) 0.41614(3) 0.0342(3) Uani 1 1 d . . . . .
O12 O 0.64815(14) 0.32286(7) 0.32934(3) 0.0232(2) Uani 1 1 d . . . . .
O13 O 0.73685(14) 0.38768(8) 0.28392(3) 0.0245(3) Uani 1 1 d . . . . .
O14 O 1.16407(14) 0.44396(8) 0.33385(3) 0.0241(2) Uani 1 1 d . . . . .
O15 O 1.05427(13) 0.42428(8) 0.28416(3) 0.0218(2) Uani 1 1 d . . . . .
N1 N 0.13399(17) 0.10338(8) 0.26433(3) 0.0200(3) Uani 1 1 d . . . . .
N2 N -0.01874(19) 0.21923(9) 0.28171(3) 0.0255(3) Uani 1 1 d . . . . .
N3 N 0.24017(16) 0.19768(8) 0.34078(3) 0.0178(3) Uani 1 1 d . . . . .
N4 N 0.06378(16) 0.06966(8) 0.34271(3) 0.0178(3) Uani 1 1 d . . . . .
N5 N 0.29960(18) 0.36917(9) 0.54940(3) 0.0233(3) Uani 1 1 d . . . . .
N6 N 0.05903(19) 0.41401(11) 0.52422(4) 0.0334(4) Uani 1 1 d . . . . .
N7 N 0.28803(19) 0.30499(9) 0.46988(3) 0.0268(3) Uani 1 1 d . . . . .
N8 N 0.33490(17) 0.45899(8) 0.46942(3) 0.0209(3) Uani 1 1 d . . . . .
N9 N 0.78890(16) 0.39297(9) 0.39038(3) 0.0208(3) Uani 1 1 d . . . . .
N10 N 1.0324(2) 0.32139(11) 0.38128(4) 0.0359(4) Uani 1 1 d . . . . .
N11 N 0.75994(16) 0.36415(8) 0.31368(3) 0.0175(3) Uani 1 1 d . . . . .
N12 N 1.04446(15) 0.41827(8) 0.31549(3) 0.0168(3) Uani 1 1 d . . . . .
C1 C 0.0868(2) 0.11885(11) 0.20180(4) 0.0252(4) Uani 1 1 d . . . . .
H1A H -0.019191 0.093592 0.193743 0.038 Uiso 1 1 calc GR . . . .
H1B H 0.178261 0.076810 0.198926 0.038 Uiso 1 1 calc GR . . . .
H1C H 0.112210 0.171168 0.188722 0.038 Uiso 1 1 calc GR . . . .
C2 C 0.07048(19) 0.14153(10) 0.23816(4) 0.0194(3) Uani 1 1 d . . . . .
C3 C 0.07674(19) 0.15496(10) 0.29066(4) 0.0177(3) Uani 1 1 d . . . . .
C4 C 0.1241(2) 0.14174(10) 0.32623(4) 0.0183(3) Uani 1 1 d . . . . .
C5 C 0.1994(2) 0.37414(13) 0.60987(4) 0.0332(4) Uani 1 1 d . . . . .
H5A H 0.232540 0.429811 0.619736 0.050 Uiso 1 1 calc GR . . . .
H5B H 0.284250 0.330267 0.615446 0.050 Uiso 1 1 calc GR . . . .
H5C H 0.089892 0.356548 0.619077 0.050 Uiso 1 1 calc GR . . . .
C6 C 0.1866(2) 0.38291(11) 0.57250(4) 0.0234(3) Uani 1 1 d . . . . .
C7 C 0.2141(2) 0.38944(10) 0.51994(4) 0.0217(3) Uani 1 1 d . . . . .
C8 C 0.2865(2) 0.38414(10) 0.48577(4) 0.0228(3) Uani 1 1 d . . . . .
C9 C 0.7742(2) 0.37482(13) 0.45338(4) 0.0325(4) Uani 1 1 d . . . . .
H9A H 0.727630 0.319356 0.460983 0.049 Uiso 1 1 calc GR . . . .
H9B H 0.684446 0.418432 0.452907 0.049 Uiso 1 1 calc GR . . . .
H9C H 0.863062 0.393367 0.469016 0.049 Uiso 1 1 calc GR . . . .
C10 C 0.8455(2) 0.36474(10) 0.41908(4) 0.0203(3) Uani 1 1 d . . . . .
C11 C 0.90971(19) 0.36506(10) 0.36776(4) 0.0176(3) Uani 1 1 d . . . . .
C12 C 0.90500(18) 0.38374(10) 0.33147(4) 0.0171(3) Uani 1 1 d . . . . .

loop_
_atom_site_aniso_label
_atom_site_aniso_U_11
_atom_site_aniso_U_22
_atom_site_aniso_U_33
_atom_site_aniso_U_23
_atom_site_aniso_U_13
_atom_site_aniso_U_12
K1 0.02880(18) 0.01998(17) 0.01854(16) -0.00117(13) 0.00036(14) -0.00301(14)
K2 0.02023(16) 0.02045(16) 0.01645(16) -0.00115(12) 0.00053(12) -0.00015(13)
K3 0.01482(15) 0.03259(19) 0.01608(16) 0.00223(13) 0.00006(12) 0.00065(13)
O1 0.0332(6) 0.0231(6) 0.0186(5) 0.0007(4) -0.0048(5) 0.0069(5)
O2 0.0275(6) 0.0220(6) 0.0227(6) 0.0009(4) 0.0029(5) -0.0084(5)
O3 0.0230(6) 0.0277(6) 0.0194(5) -0.0009(5) -0.0048(4) -0.0008(5)
O4 0.0348(6) 0.0221(6) 0.0147(5) 0.0012(4) -0.0001(5) -0.0010(5)
O5 0.0242(6) 0.0193(5) 0.0246(6) -0.0037(4) -0.0015(5) -0.0047(5)
O6 0.0250(6) 0.0482(8) 0.0254(6) 0.0073(6) 0.0042(5) 0.0009(6)
O7 0.0832(11) 0.0239(6) 0.0200(6) 0.0030(5) 0.0004(7) -0.0199(7)
O8 0.0446(7) 0.0230(6) 0.0202(6) -0.0029(5) 0.0003(5) 0.0000(5)
O9 0.0534(8) 0.0222(6) 0.0155(6) 0.0002(4) 0.0082(5) -0.0003(6)
O10 0.0367(7) 0.0190(6) 0.0217(6) -0.0040(4) 0.0051(5) -0.0003(5)
O11 0.0316(7) 0.0543(8) 0.0167(6) 0.0110(5) 0.0036(5) 0.0185(6)
O12 0.0194(5) 0.0272(6) 0.0229(6) -0.0035(5) 0.0061(4) -0.0077(5)
O13 0.0166(5) 0.0419(7) 0.0151(5) 0.0024(5) -0.0009(4) 0.0027(5)
O14 0.0186(5) 0.0313(6) 0.0225(6) 0.0011(5) -0.0063(4) -0.0069(5)
O15 0.0180(5) 0.0331(6) 0.0143(5) 0.0029(4) 0.0020(4) -0.0022(5)
N1 0.0236(7) 0.0196(6) 0.0170(6) -0.0010(5) -0.0012(5) 0.0020(5)
N2 0.0337(8) 0.0253(7) 0.0174(6) -0.0023(5) -0.0028(6) 0.0071(6)
N3 0.0173(6) 0.0187(6) 0.0173(6) -0.0028(5) 0.0017(5) 0.0017(5)
N4 0.0188(6) 0.0169(6) 0.0176(6) -0.0015(5) 0.0011(5) 0.0022(5)
N5 0.0257(7) 0.0279(7) 0.0162(6) 0.0019(5) -0.0014(5) -0.0023(6)
N6 0.0292(8) 0.0488(10) 0.0222(7) 0.0086(7) -0.0013(6) -0.0011(7)
N7 0.0422(9) 0.0214(7) 0.0167(6) 0.0017(5) -0.0053(6) -0.0041(6)
N8 0.0258(7) 0.0203(7) 0.0164(6) -0.0006(5) 0.0001(5) 0.0010(5)
N9 0.0207(7) 0.0276(7) 0.0142(6) 0.0000(5) 0.0024(5) 0.0044(5)
N10 0.0348(8) 0.0551(10) 0.0180(7) 0.0101(7) 0.0084(6) 0.0214(8)
N11 0.0147(6) 0.0218(6) 0.0159(6) -0.0030(5) 0.0039(5) 0.0013(5)
N12 0.0148(6) 0.0191(6) 0.0166(6) 0.0011(5) -0.0008(5) 0.0015(5)
C1 0.0332(9) 0.0246(8) 0.0178(8) 0.0004(6) -0.0024(7) -0.0002(7)
C2 0.0206(7) 0.0170(7) 0.0205(8) 0.0003(6) -0.0005(6) -0.0025(6)
C3 0.0184(7) 0.0166(7) 0.0181(7) -0.0005(6) 0.0002(6) -0.0017(6)
C4 0.0211(7) 0.0176(7) 0.0162(7) -0.0006(6) -0.0004(6) -0.0011(6)
C5 0.0330(10) 0.0491(11) 0.0174(8) 0.0017(8) 0.0022(7) -0.0078(8)
C6 0.0240(8) 0.0253(8) 0.0210(8) 0.0020(6) -0.0009(6) -0.0063(7)
C7 0.0264(8) 0.0209(8) 0.0179(7) 0.0012(6) -0.0020(6) -0.0053(6)
C8 0.0329(9) 0.0198(8) 0.0157(7) 0.0003(6) -0.0013(6) -0.0037(7)
C9 0.0372(10) 0.0450(11) 0.0153(8) -0.0005(7) 0.0035(7) 0.0029(8)
C10 0.0212(8) 0.0230(8) 0.0167(7) -0.0008(6) 0.0014(6) 0.0015(6)
C11 0.0171(7) 0.0193(7) 0.0164(7) 0.0000(6) 0.0014(6) 0.0004(6)
C12 0.0143(7) 0.0224(8) 0.0146(7) 0.0000(6) 0.0009(5) 0.0000(6)

loop_
_atom_type_symbol
_atom_type_description
_atom_type_scat_dispersion_real
_atom_type_scat_dispersion_imag
_atom_type_scat_source
C C 0.0033 0.0016 'International Tables Vol C Tables 4.2.6.8 and 6.1.1.4'
H H 0.0000 0.0000 'International Tables Vol C Tables 4.2.6.8 and 6.1.1.4'
K K 0.2009 0.2494 'International Tables Vol C Tables 4.2.6.8 and 6.1.1.4'
N N 0.0061 0.0033 'International Tables Vol C Tables 4.2.6.8 and 6.1.1.4'
O O 0.0106 0.0060 'International Tables Vol C Tables 4.2.6.8 and 6.1.1.4'

loop_
_geom_angle_atom_site_label_1
_geom_angle_atom_site_label_2
_geom_angle_atom_site_label_3
_geom_angle
_geom_angle_site_symmetry_1
_geom_angle_site_symmetry_3
_geom_angle_publ_flag
O3 K1 K2 39.53(2) . . ?
O3 K1 O6 77.03(3) . 4_556 ?
O3 K1 O8 72.19(3) . . ?
O3 K1 O9 112.71(4) . 8_655 ?
O3 K1 O10 147.53(4) . 8_655 ?
O3 K1 O11 76.85(3) . 1_455 ?
O3 K1 N5 128.46(4) . 4_456 ?
O3 K1 N7 94.88(4) . . ?
O3 K1 N8 129.77(4) . 8_655 ?
O4 K1 K2 94.63(3) . . ?
O4 K1 O3 57.02(3) . . ?
O4 K1 O6 99.31(4) . 4_556 ?
O4 K1 O7 172.40(4) . . ?
O4 K1 O8 129.11(4) . . ?
O4 K1 O9 65.59(3) . 8_655 ?
O4 K1 O10 111.31(3) . 8_655 ?
O4 K1 O11 100.72(3) . 1_455 ?
O4 K1 N5 90.38(4) . 4_456 ?
O4 K1 N7 150.54(4) . . ?
O4 K1 N8 88.65(3) . 8_655 ?
O6 K1 K2 80.07(3) 4_556 . ?
O6 K1 O11 130.34(4) 4_556 1_455 ?
O6 K1 N7 80.62(4) 4_556 . ?
O6 K1 N8 73.72(4) 4_556 8_655 ?
O7 K1 K2 79.42(3) . . ?
O7 K1 O3 118.02(4) . . ?
O7 K1 O6 84.43(4) . 4_556 ?
O7 K1 O8 45.94(4) . . ?
O7 K1 O9 121.76(4) . 8_655 ?
O7 K1 O10 75.98(4) . 8_655 ?
O7 K1 O11 71.95(4) . 1_455 ?
O7 K1 N5 89.14(4) . 4_456 ?
O7 K1 N7 23.29(4) . . ?
O7 K1 N8 98.78(4) . 8_655 ?
O8 K1 K2 35.37(2) . . ?
O8 K1 O6 70.21(4) . 4_556 ?
O8 K1 O11 61.86(4) . 1_455 ?
O8 K1 N5 121.87(4) . 4_456 ?
O8 K1 N7 23.48(3) . . ?
O8 K1 N8 130.72(4) . 8_655 ?
O9 K1 K2 149.57(3) 8_655 . ?
O9 K1 O6 80.70(4) 8_655 4_556 ?
O9 K1 O8 148.78(4) 8_655 . ?
O9 K1 O10 45.79(3) 8_655 8_655 ?
O9 K1 O11 148.75(4) 8_655 1_455 ?
O9 K1 N5 80.53(4) 8_655 4_456 ?
O9 K1 N7 141.93(4) 8_655 . ?
O9 K1 N8 23.14(3) 8_655 8_655 ?
O10 K1 K2 146.63(3) 8_655 . ?
O10 K1 O6 75.44(3) 8_655 4_556 ?
O10 K1 O8 113.34(3) 8_655 . ?
O10 K1 O11 134.97(3) 8_655 1_455 ?
O10 K1 N5 77.56(4) 8_655 4_456 ?
O10 K1 N7 97.28(3) 8_655 . ?
O10 K1 N8 23.11(3) 8_655 8_655 ?
O11 K1 K2 53.45(2) 1_455 . ?
N5 K1 K2 124.46(3) 4_456 . ?
N5 K1 O6 153.00(4) 4_456 4_556 ?
N5 K1 O11 71.26(4) 4_456 1_455 ?
N5 K1 N7 102.97(4) 4_456 . ?
N5 K1 N8 81.45(4) 4_456 8_655 ?
N7 K1 K2 56.14(3) . . ?
N7 K1 O11 60.53(4) . 1_455 ?
N7 K1 N8 118.97(3) . 8_655 ?
N8 K1 K2 153.77(3) 8_655 . ?
N8 K1 O11 151.05(4) 8_655 1_455 ?
O2 K2 O3 42.50(3) . . ?
O2 K2 O5 91.21(3) . 8_665 ?
O2 K2 N3 21.59(3) . . ?
O2 K2 N4 103.29(3) . 8_665 ?
O2 K2 N9 120.08(3) . . ?
O2 K2 N10 63.35(4) . 1_455 ?
O3 K2 O5 132.18(3) . 8_665 ?
O3 K2 N3 21.65(3) . . ?
O3 K2 N4 145.58(3) . 8_665 ?
O3 K2 N9 113.61(3) . . ?
O3 K2 N10 59.05(4) . 1_455 ?
O4 K2 O2 120.88(3) 8_665 . ?
O4 K2 O3 159.07(3) 8_665 . ?
O4 K2 O5 41.36(3) 8_665 8_665 ?
O4 K2 O12 102.63(3) 8_665 . ?
O4 K2 O14 63.64(3) 8_665 1_455 ?
O4 K2 N3 139.18(3) 8_665 . ?
O4 K2 N4 20.81(3) 8_665 8_665 ?
O4 K2 N9 85.24(4) 8_665 . ?
O4 K2 N10 104.17(4) 8_665 1_455 ?
O5 K2 N3 112.77(3) 8_665 . ?
O5 K2 N4 21.85(3) 8_665 8_665 ?
O8 K2 O2 110.53(3) . . ?
O8 K2 O3 69.20(3) . . ?
O8 K2 O4 120.73(3) . 8_665 ?
O8 K2 O5 158.25(3) . 8_665 ?
O8 K2 O12 126.47(4) . . ?
O8 K2 O14 128.21(4) . 1_455 ?
O8 K2 N3 88.97(3) . . ?
O8 K2 N4 141.53(3) . 8_665 ?
O8 K2 N9 93.61(4) . . ?
O8 K2 N10 73.52(4) . 1_455 ?
O9 K2 O2 153.24(4) . . ?
O9 K2 O3 123.25(3) . . ?
O9 K2 O4 64.70(3) . 8_665 ?
O9 K2 O5 103.86(3) . 8_665 ?
O9 K2 O8 56.17(3) . . ?
O9 K2 O12 143.18(4) . . ?
O9 K2 O14 105.69(4) . 1_455 ?
O9 K2 N3 137.88(4) . . ?
O9 K2 N4 85.43(3) . 8_665 ?
O9 K2 N9 85.56(4) . . ?
O9 K2 N10 89.94(4) . 1_455 ?
O12 K2 O2 63.49(3) . . ?
O12 K2 O3 81.47(3) . . ?
O12 K2 O5 62.96(3) . 8_665 ?
O12 K2 O14 97.43(3) . 1_455 ?
O12 K2 N3 75.06(3) . . ?
O12 K2 N4 84.77(3) . 8_665 ?
O12 K2 N9 58.23(3) . . ?
O12 K2 N10 126.84(4) . 1_455 ?
O14 K2 O2 62.26(3) 1_455 . ?
O14 K2 O3 95.57(3) 1_455 . ?
O14 K2 O5 61.35(3) 1_455 8_665 ?
O14 K2 N3 76.11(3) 1_455 . ?
O14 K2 N4 55.15(3) 1_455 8_665 ?
O14 K2 N9 136.13(4) 1_455 . ?
O14 K2 N10 57.20(4) 1_455 1_455 ?
N3 K2 N4 123.95(3) . 8_665 ?
N9 K2 O5 74.82(3) . 8_665 ?
N9 K2 N3 122.95(3) . . ?
N9 K2 N4 84.66(3) . 8_665 ?
N9 K2 N10 166.66(4) . 1_455 ?
N10 K2 O5 118.48(4) 1_455 8_665 ?
N10 K2 N3 54.86(4) 1_455 . ?
N10 K2 N4 107.52(4) 1_455 8_665 ?
O1 K3 O12 72.07(3) 1_655 6_656 ?
O1 K3 N1 153.76(3) 1_655 3_655 ?
O1 K3 N11 77.24(3) 1_655 6_656 ?
O1 K3 N12 113.07(3) 1_655 6_556 ?
O2 K3 O1 63.55(3) 6_656 1_655 ?
O2 K3 O12 59.50(3) 6_656 6_656 ?
O2 K3 O14 60.46(3) 6_656 6_556 ?
O2 K3 N1 141.98(3) 6_656 3_655 ?
O2 K3 N11 81.51(3) 6_656 6_656 ?
O2 K3 N12 60.10(3) 6_656 6_556 ?
O5 K3 O1 135.28(3) 3_655 1_655 ?
O5 K3 O2 98.53(3) 3_655 6_656 ?
O5 K3 O12 63.91(3) 3_655 6_656 ?
O5 K3 O14 64.60(3) 3_655 6_556 ?
O5 K3 N1 60.17(3) 3_655 3_655 ?
O5 K3 N11 59.09(3) 3_655 6_656 ?
O5 K3 N12 86.57(3) 3_655 6_556 ?
O12 K3 N1 121.97(3) 6_656 3_655 ?
O12 K3 N11 22.32(3) 6_656 6_656 ?
O12 K3 N12 105.32(3) 6_656 6_556 ?
O13 K3 O1 76.93(3) . 1_655 ?
O13 K3 O1 75.59(4) 6_656 1_655 ?
O13 K3 O2 110.57(4) . 6_656 ?
O13 K3 O2 99.55(3) 6_656 6_656 ?
O13 K3 O5 67.20(3) 6_656 3_655 ?
O13 K3 O5 145.12(4) . 3_655 ?
O13 K3 O12 148.53(3) . 6_656 ?
O13 K3 O12 42.68(3) 6_656 6_656 ?
O13 K3 O13 123.52(3) . 6_656 ?
O13 K3 O14 122.83(3) 6_656 6_556 ?
O13 K3 O14 113.58(3) . 6_556 ?
O13 K3 O15 69.49(3) . 6_556 ?
O13 K3 O15 56.80(3) . . ?
O13 K3 O15 166.96(3) 6_656 6_556 ?
O13 K3 N1 99.69(4) 6_656 3_655 ?
O13 K3 N1 84.95(4) . 3_655 ?
O13 K3 N11 21.29(3) 6_656 6_656 ?
O13 K3 N11 142.09(3) . 6_656 ?
O13 K3 N12 91.51(3) . 6_556 ?
O13 K3 N12 144.77(3) 6_656 6_556 ?
O14 K3 O1 123.02(3) 6_556 1_655 ?
O14 K3 O12 88.29(3) 6_556 6_656 ?
O14 K3 N1 81.56(3) 6_556 3_655 ?
O14 K3 N11 103.70(3) 6_556 6_656 ?
O14 K3 N12 23.16(3) 6_556 6_556 ?
O15 K3 O1 110.79(3) 6_556 1_655 ?
O15 K3 O1 77.15(3) . 1_655 ?
O15 K3 O2 74.49(3) 6_556 6_656 ?
O15 K3 O2 140.70(4) . 6_656 ?
O15 K3 O5 110.19(3) . 3_655 ?
O15 K3 O5 101.80(3) 6_556 3_655 ?
O15 K3 O12 109.86(3) . 6_656 ?
O15 K3 O12 127.05(3) 6_556 6_656 ?
O15 K3 O13 69.43(3) . 6_656 ?
O15 K3 O14 44.13(3) 6_556 6_556 ?
O15 K3 O14 157.14(4) . 6_556 ?
O15 K3 O15 122.52(3) . 6_556 ?
O15 K3 N1 79.53(4) 6_556 3_655 ?
O15 K3 N1 77.07(4) . 3_655 ?
O15 K3 N11 146.74(3) 6_556 6_656 ?
O15 K3 N11 90.58(3) . 6_656 ?
O15 K3 N12 144.78(3) . 6_556 ?
O15 K3 N12 22.57(3) 6_556 6_556 ?
N1 K3 N11 107.81(3) 3_655 6_656 ?
N1 K3 N12 85.92(3) 3_655 6_556 ?
N12 K3 N11 124.18(3) 6_556 6_656 ?
N2 O1 K3 102.00(8) . 1_455 ?
C2 O1 K3 143.47(9) . 1_455 ?
C2 O1 N2 106.38(11) . . ?
K2 O2 K3 86.63(3) . 6_556 ?
N3 O2 K2 97.99(8) . . ?
N3 O2 K3 174.84(9) . 6_556 ?
K1 O3 K2 104.69(4) . . ?
N3 O3 K1 133.35(9) . . ?
N3 O3 K2 94.78(8) . . ?
K1 O4 K2 114.71(4) . 8_655 ?
N4 O4 K1 139.58(9) . . ?
N4 O4 K2 105.71(8) . 8_655 ?
K3 O5 K2 83.62(3) 3_645 8_655 ?
N4 O5 K2 85.18(8) . 8_655 ?
N4 O5 K3 122.94(9) . 3_645 ?
N6 O6 K1 103.28(9) . 4_456 ?
C6 O6 K1 136.32(10) . 4_456 ?
C6 O6 N6 106.32(13) . . ?
N7 O7 K1 97.58(9) . . ?
K2 O8 K1 108.64(4) . . ?
N7 O8 K1 91.34(9) . . ?
N7 O8 K2 140.93(10) . . ?
K2 O9 K1 114.48(4) . 8_665 ?
N8 O9 K1 95.61(8) . 8_665 ?
N8 O9 K2 148.08(10) . . ?
N8 O10 K1 95.62(8) . 8_665 ?
N10 O11 K1 95.08(9) . 1_655 ?
C10 O11 K1 142.47(10) . 1_655 ?
C10 O11 N10 106.50(12) . . ?
K2 O12 K3 86.05(3) . 6_556 ?
N11 O12 K2 132.61(9) . . ?
N11 O12 K3 85.69(8) . 6_556 ?
K3 O13 K3 111.04(4) . 6_556 ?
N11 O13 K3 105.82(8) . 6_556 ?
N11 O13 K3 141.93(9) . . ?
K2 O14 K3 88.22(3) 1_655 6_656 ?
N12 O14 K2 138.53(9) . 1_655 ?
N12 O14 K3 87.50(8) . 6_656 ?
K3 O15 K3 109.90(4) . 6_656 ?
N12 O15 K3 99.44(8) . 6_656 ?
N12 O15 K3 146.61(9) . . ?
C2 N1 K3 122.74(10) . 3_645 ?
C2 N1 C3 102.14(13) . . ?
C3 N1 K3 115.44(9) . 3_645 ?
C3 N2 O1 102.78(12) . . ?
O2 N3 K2 60.42(7) . . ?
O2 N3 C4 116.58(12) . . ?
O3 N3 K2 63.57(7) . . ?
O3 N3 O2 120.60(12) . . ?
O3 N3 C4 122.81(13) . . ?
C4 N3 K2 161.62(10) . . ?
O4 N4 K2 53.48(7) . 8_655 ?
O4 N4 O5 120.45(13) . . ?
O4 N4 C4 123.15(13) . . ?
O5 N4 K2 72.98(8) . 8_655 ?
O5 N4 C4 116.38(12) . . ?
C4 N4 K2 155.58(10) . 8_655 ?
C6 N5 K1 119.71(11) . 4_556 ?
C6 N5 C7 102.48(14) . . ?
C7 N5 K1 134.30(10) . 4_556 ?
C7 N6 O6 103.06(13) . . ?
O7 N7 K1 59.12(8) . . ?
O7 N7 C8 115.64(14) . . ?
O8 N7 K1 65.18(8) . . ?
O8 N7 O7 120.78(14) . . ?
O8 N7 C8 123.57(14) . . ?
C8 N7 K1 160.37(12) . . ?
O9 N8 K1 61.25(8) . 8_665 ?
O9 N8 C8 122.73(13) . . ?
O10 N8 K1 61.27(7) . 8_665 ?
O10 N8 O9 120.57(13) . . ?
O10 N8 C8 116.68(13) . . ?
C8 N8 K1 164.48(11) . 8_665 ?
C10 N9 K2 115.80(10) . . ?
C10 N9 C11 102.77(13) . . ?
C11 N9 K2 123.65(10) . . ?
O11 N10 K2 104.81(10) . 1_655 ?
C11 N10 K2 125.48(12) . 1_655 ?
C11 N10 O11 103.08(13) . . ?
O12 N11 K3 71.98(8) . 6_556 ?
O12 N11 C12 116.66(12) . . ?
O13 N11 K3 52.88(7) . 6_556 ?
O13 N11 O12 120.68(13) . . ?
O13 N11 C12 122.63(13) . . ?
C12 N11 K3 156.81(10) . 6_556 ?
O14 N12 K3 69.33(7) . 6_656 ?
O14 N12 C12 117.55(12) . . ?
O15 N12 K3 57.99(7) . 6_656 ?
O15 N12 O14 120.19(12) . . ?
O15 N12 C12 122.26(12) . . ?
C12 N12 K3 152.67(10) . 6_656 ?
H1A C1 H1B 109.5 . . ?
H1A C1 H1C 109.5 . . ?
H1B C1 H1C 109.5 . . ?
C2 C1 H1A 109.5 . . ?
C2 C1 H1B 109.5 . . ?
C2 C1 H1C 109.5 . . ?
O1 C2 C1 117.33(13) . . ?
N1 C2 O1 113.44(13) . . ?
N1 C2 C1 129.23(15) . . ?
N1 C3 C4 123.63(13) . . ?
N2 C3 N1 115.24(13) . . ?
N2 C3 C4 121.08(14) . . ?
N3 C4 C3 118.65(13) . . ?
N4 C4 N3 122.61(13) . . ?
N4 C4 C3 118.44(13) . . ?
H5A C5 H5B 109.5 . . ?
H5A C5 H5C 109.5 . . ?
H5B C5 H5C 109.5 . . ?
C6 C5 H5A 109.5 . . ?
C6 C5 H5B 109.5 . . ?
C6 C5 H5C 109.5 . . ?
O6 C6 C5 117.20(15) . . ?
N5 C6 O6 113.23(14) . . ?
N5 C6 C5 129.56(16) . . ?
N5 C7 C8 124.69(15) . . ?
N6 C7 N5 114.91(14) . . ?
N6 C7 C8 120.41(15) . . ?
N7 C8 N8 121.99(14) . . ?
N7 C8 C7 118.20(14) . . ?
N8 C8 C7 119.50(14) . . ?
H9A C9 H9B 109.5 . . ?
H9A C9 H9C 109.5 . . ?
H9B C9 H9C 109.5 . . ?
C10 C9 H9A 109.5 . . ?
C10 C9 H9B 109.5 . . ?
C10 C9 H9C 109.5 . . ?
O11 C10 C9 117.54(14) . . ?
N9 C10 O11 113.04(13) . . ?
N9 C10 C9 129.41(15) . . ?
N9 C11 C12 123.74(13) . . ?
N10 C11 N9 114.60(13) . . ?
N10 C11 C12 121.65(14) . . ?
N11 C12 C11 118.46(13) . . ?
N12 C12 N11 121.28(13) . . ?
N12 C12 C11 120.24(13) . . ?

loop_
_geom_bond_atom_site_label_1
_geom_bond_atom_site_label_2
_geom_bond_distance
_geom_bond_site_symmetry_2
_geom_bond_publ_flag
K1 K2 4.5986(5) . ?
K1 O3 2.7793(11) . ?
K1 O4 2.7093(11) . ?
K1 O6 3.1143(13) 4_556 ?
K1 O7 2.7202(13) . ?
K1 O8 2.8522(13) . ?
K1 O9 2.7879(12) 8_655 ?
K1 O10 2.7881(12) 8_655 ?
K1 O11 3.1717(13) 1_455 ?
K1 N5 2.9621(14) 4_456 ?
K1 N7 3.1416(14) . ?
K1 N8 3.1645(13) 8_655 ?
K2 O2 2.9574(11) . ?
K2 O3 3.0259(12) . ?
K2 O4 2.8183(12) 8_665 ?
K2 O5 3.2396(12) 8_665 ?
K2 O8 2.8090(12) . ?
K2 O9 2.7470(11) . ?
K2 O12 2.8242(11) . ?
K2 O14 2.8637(11) 1_455 ?
K2 N3 3.3674(13) . ?
K2 N4 3.3759(13) 8_665 ?
K2 N9 3.0559(14) . ?
K2 N10 3.0966(17) 1_455 ?
K3 O1 3.1314(11) 1_655 ?
K3 O2 2.9862(11) 6_656 ?
K3 O5 2.8621(11) 3_655 ?
K3 O12 3.1421(12) 6_656 ?
K3 O13 2.7013(11) . ?
K3 O13 2.7309(11) 6_656 ?
K3 O14 2.9928(12) 6_556 ?
K3 O15 2.7471(11) 6_556 ?
K3 O15 2.7226(11) . ?
K3 N1 3.1601(13) 3_655 ?
K3 N11 3.2949(13) 6_656 ?
K3 N12 3.1957(13) 6_556 ?
O1 N2 1.4171(16) . ?
O1 C2 1.3470(19) . ?
O2 N3 1.2511(16) . ?
O3 N3 1.2467(16) . ?
O4 N4 1.2458(16) . ?
O5 N4 1.2606(16) . ?
O6 N6 1.4183(18) . ?
O6 C6 1.344(2) . ?
O7 N7 1.2533(18) . ?
O8 N7 1.2521(18) . ?
O9 N8 1.2493(16) . ?
O10 N8 1.2481(16) . ?
O11 N10 1.4154(17) . ?
O11 C10 1.339(2) . ?
O12 N11 1.2552(16) . ?
O13 N11 1.2435(16) . ?
O14 N12 1.2582(16) . ?
O15 N12 1.2433(16) . ?
N1 C2 1.292(2) . ?
N1 C3 1.387(2) . ?
N2 C3 1.298(2) . ?
N3 C4 1.3870(19) . ?
N4 C4 1.376(2) . ?
N5 C6 1.296(2) . ?
N5 C7 1.383(2) . ?
N6 C7 1.298(2) . ?
N7 C8 1.374(2) . ?
N8 C8 1.379(2) . ?
N9 C10 1.295(2) . ?
N9 C11 1.3790(19) . ?
N10 C11 1.299(2) . ?
N11 C12 1.3815(19) . ?
N12 C12 1.3805(19) . ?
C1 H1A 0.9800 . ?
C1 H1B 0.9800 . ?
C1 H1C 0.9800 . ?
C1 C2 1.483(2) . ?
C3 C4 1.468(2) . ?
C5 H5A 0.9800 . ?
C5 H5B 0.9800 . ?
C5 H5C 0.9800 . ?
C5 C6 1.486(2) . ?
C7 C8 1.469(2) . ?
C9 H9A 0.9800 . ?
C9 H9B 0.9800 . ?
C9 H9C 0.9800 . ?
C9 C10 1.476(2) . ?
C11 C12 1.462(2) . ?
